data_7064151
loop_
_publ_author_name
'Takii, Masaomi'
'Nishiura, Fumiteru'
'Yao, Masaru'
'Inoue, Hidenari'
'Miura, Youhei'
'Yoshioka, Naoki'

_publ_section_title
;
 Synthesis and Magnetic Properties of 2,2-Diphenyl-1,2-dihydroquinoline
 N-Oxyl Carrying Ethynyl Group at 5-Position
;
_journal_name_full 'New Journal of Chemistry'
_journal_paper_doi 10.1039/D5NJ04269K
_journal_year 2026
_chemical_formula_moiety 'C26 H24 N O Si'
_chemical_formula_sum 'C26 H24 N O Si'
_chemical_formula_weight 394.55
_chemical_melting_point 413
_chemical_name_systematic
;
5-[2-(trimethylsilyl)ethynyl]-2,2-diphenyl-1,2-dihydroquinoline N-oxyl
;
_space_group_crystal_system monoclinic
_space_group_IT_number 14
_space_group_name_Hall '-P 2yn'
_space_group_name_H-M_alt 'P 1 21/n 1'
_atom_sites_solution_hydrogens geom
_atom_sites_solution_primary direct
_audit_block_doi 10.5517/ccdc.csd.cc2pcmtj
_audit_creation_method 'APEX4 v2021.10-0'
_audit_update_record
;
2025-11-28 deposited with the CCDC.	2025-12-09 downloaded from the CCDC.
;
_cell_angle_alpha 90
_cell_angle_beta 93.2990(10)
_cell_angle_gamma 90
_cell_formula_units_Z 4
_cell_length_a 10.8542(3)
_cell_length_b 9.0975(2)
_cell_length_c 22.1134(6)
_cell_measurement_reflns_used 7658
_cell_measurement_temperature 90.(2)
_cell_measurement_theta_max 25.0188
_cell_measurement_theta_min 2.4214
_cell_volume 2179.99(10)
_computing_cell_refinement 'SAINT V8.40B (Bruker AXS LLC, 2019)'
_computing_data_collection APEX4(Bruker)
_computing_data_reduction 'SAINT V8.40B (Bruker AXS LLC, 2019)'
_computing_molecular_graphics 'shelXle (C.B. Huebschle, rev 1328)'
_computing_publication_material 'SHELXL-2019/1 (Sheldrick, 2019)'
_computing_structure_refinement 'SHELXL-2019/1 (Sheldrick, 2019)'
_computing_structure_solution 'XT, VERSION 2018/2'
_diffrn_ambient_temperature 90.(2)
_diffrn_detector_area_resol_mean 7.3910
_diffrn_measured_fraction_theta_full 0.999
_diffrn_measured_fraction_theta_max 0.999
_diffrn_measurement_device_type 'Bruker D8 goniometer'
_diffrn_measurement_method 'phi and omega scans'
_diffrn_radiation_monochromator 'multilayer mirror'
_diffrn_radiation_type MoK\a
_diffrn_radiation_wavelength 0.71073
_diffrn_reflns_av_R_equivalents 0.0502
_diffrn_reflns_av_unetI/netI 0.0338
_diffrn_reflns_limit_h_max 12
_diffrn_reflns_limit_h_min -12
_diffrn_reflns_limit_k_max 10
_diffrn_reflns_limit_k_min -10
_diffrn_reflns_limit_l_max 26
_diffrn_reflns_limit_l_min -26
_diffrn_reflns_number 22134
_diffrn_reflns_theta_full 25.03
_diffrn_reflns_theta_max 25.03
_diffrn_reflns_theta_min 2.42
_diffrn_source 'micro focus sealed tube'
_diffrn_source_type 'INCOATEC I\mS'
_exptl_absorpt_coefficient_mu 0.124
_exptl_absorpt_correction_T_max 0.99
_exptl_absorpt_correction_T_min 0.75
_exptl_absorpt_correction_type multi-scan
_exptl_absorpt_process_details
;
Krause, L., Herbst-Irmer, R., Sheldrick, G. M., Stalke, D. (2015).
"Comparison of silver and molybdenum microfocus X-ray sources for
single-crystal structure determination"
J. Appl. Cryst. 48, 3-10.
doi:10.1107/S1600576714022985
;
_exptl_crystal_colour 'dark black-red'
_exptl_crystal_density_diffrn 1.202
_exptl_crystal_density_method 'not measured'
_exptl_crystal_description needle
_exptl_crystal_F_000 836
_exptl_crystal_preparation 'Magnetic properties'
_exptl_crystal_recrystallization_method 'Re-crystallisation from solvent: Ethanol'
_exptl_crystal_size_max 0.500
_exptl_crystal_size_mid 0.118
_exptl_crystal_size_min 0.072
_refine_diff_density_max 0.340
_refine_diff_density_min -0.503
_refine_ls_extinction_coef 0.005(2)
_refine_ls_extinction_method 'SHELXL-2019/1 (Sheldrick 2019)'
_refine_ls_goodness_of_fit_ref 1.153
_refine_ls_hydrogen_treatment constr
_refine_ls_matrix_type full
_refine_ls_number_parameters 266
_refine_ls_number_reflns 3841
_refine_ls_number_restraints 0
_refine_ls_restrained_S_all 1.153
_refine_ls_R_factor_all 0.1025
_refine_ls_R_factor_gt 0.0649
_refine_ls_shift/su_max 0.000
_refine_ls_shift/su_mean 0.000
_refine_ls_structure_factor_coef Fsqd
_refine_ls_weighting_details 'w=1/[\s^2^(Fo^2^)+(0.0878P)^2^+3.8063P] where P=(Fo^2^+2Fc^2^)/3'
_refine_ls_weighting_scheme calc
_refine_ls_wR_factor_gt 0.1601
_refine_ls_wR_factor_ref 0.2123
_reflns_Friedel_coverage 0.000
_reflns_number_gt 2779
_reflns_number_total 3841
_reflns_threshold_expression 'I > 2\s(I)'
_cod_data_source_file d5nj04269k2.cif
_cod_data_source_block X230627TM_5TMSADPQN_lt
_cod_depositor_comments
;
The following automatic conversions were performed:

data item '_exptl_absorpt_correction_type' value 'Multi-Scan' was
changed to 'multi-scan' in accordance with the
/home/data/users/saulius/crontab/automatic-downloads/rss-feeds/RSC/lib/dictionaries/cif_core.dic
dictionary named 'cif_core.dic' version 2.4.2 last updated on
2011-04-26.

Automatic conversion script
Id: cif_fix_values 8170 2020-07-09 18:12:32Z antanas 
;
_cod_database_code 7064151

loop_
_space_group_symop_operation_xyz
'x, y, z'
'-x+1/2, y+1/2, -z+1/2'
'-x, -y, -z'
'x-1/2, -y-1/2, z-1/2'

loop_
_atom_site_type_symbol
_atom_site_label
_atom_site_fract_x
_atom_site_fract_y
_atom_site_fract_z
_atom_site_U_iso_or_equiv
_atom_site_adp_type
_atom_site_calc_flag
_atom_site_refinement_flags_adp
_atom_site_refinement_flags_occupancy
_atom_site_refinement_flags_posn
_atom_site_occupancy
_atom_site_disorder_assembly
_atom_site_disorder_group
Si Si1 0.24978(8) 0.26423(11) 0.54205(4) 0.0340(3) Uani d . . . 1 . .
O O1 0.5926(2) 0.3688(3) 0.18704(11) 0.0456(7) Uani d . . . 1 . .
N N1 0.5163(2) 0.3722(3) 0.22922(12) 0.0347(7) Uani d . . . 1 . .
C C5 0.4993(3) 0.2468(3) 0.38723(14) 0.0293(7) Uani d . . . 1 . .
C C4 0.4642(3) 0.3110(4) 0.33126(14) 0.0287(7) Uani d . . . 1 . .
C C9 0.5469(3) 0.3027(4) 0.28429(14) 0.0302(7) Uani d . . . 1 . .
C C22 0.4199(3) 0.2572(4) 0.43719(14) 0.0310(7) Uani d . . . 1 . .
C C10 0.3272(3) 0.3800(4) 0.16123(14) 0.0332(8) Uani d . . . 1 . .
C C16 0.4377(3) 0.6140(4) 0.20131(14) 0.0315(7) Uani d . . . 1 . .
C C3 0.3465(3) 0.3843(4) 0.31982(14) 0.0339(8) Uani d . . . 1 . .
H H3 0.288811 0.384921 0.350559 0.041000 Uiso calc U . R 1 . .
C C1 0.3982(3) 0.4551(4) 0.21469(14) 0.0327(7) Uani d . . . 1 . .
C C8 0.6585(3) 0.2275(4) 0.29184(15) 0.0333(7) Uani d . . . 1 . .
H H8 0.713113 0.222616 0.259817 0.040000 Uiso calc U . R 1 . .
C C2 0.3173(3) 0.4505(4) 0.26745(15) 0.0353(8) Uani d . . . 1 . .
H H2 0.239603 0.498486 0.263048 0.042000 Uiso calc U . R 1 . .
C C23 0.3531(3) 0.2633(4) 0.47897(14) 0.0335(8) Uani d . . . 1 . .
C C6 0.6116(3) 0.1709(4) 0.39449(15) 0.0377(8) Uani d . . . 1 . .
H H6 0.635046 0.126597 0.432310 0.045000 Uiso calc U . R 1 . .
C C17 0.4618(3) 0.6572(4) 0.14323(15) 0.0378(8) Uani d . . . 1 . .
H H17 0.447062 0.591040 0.110373 0.045000 Uiso calc U . R 1 . .
C C15 0.2268(3) 0.4516(4) 0.13250(15) 0.0376(8) Uani d . . . 1 . .
H H15 0.206492 0.548431 0.144556 0.045000 Uiso calc U . R 1 . .
C C7 0.6885(3) 0.1602(4) 0.34681(15) 0.0375(8) Uani d . . . 1 . .
H H7 0.762975 0.105627 0.351949 0.045000 Uiso calc U . R 1 . .
C C21 0.4596(3) 0.7126(4) 0.24884(16) 0.0405(8) Uani d . . . 1 . .
H H21 0.443137 0.684096 0.288908 0.049000 Uiso calc U . R 1 . .
C C19 0.5312(3) 0.8931(4) 0.18048(17) 0.0417(8) Uani d . . . 1 . .
H H19 0.565320 0.987343 0.173471 0.050000 Uiso calc U . R 1 . .
C C11 0.3536(4) 0.2379(4) 0.14353(16) 0.0418(9) Uani d . . . 1 . .
H H11 0.421115 0.186967 0.163099 0.050000 Uiso calc U . R 1 . .
C C20 0.5050(3) 0.8512(4) 0.23830(17) 0.0429(9) Uani d . . . 1 . .
H H20 0.518250 0.918129 0.270994 0.051000 Uiso calc U . R 1 . .
C C18 0.5074(3) 0.7968(4) 0.13276(17) 0.0434(9) Uani d . . . 1 . .
H H18 0.522335 0.826481 0.092652 0.052000 Uiso calc U . R 1 . .
C C14 0.1561(3) 0.3833(4) 0.08656(17) 0.0438(9) Uani d . . . 1 . .
H H14 0.088433 0.433947 0.066977 0.053000 Uiso calc U . R 1 . .
C C24 0.1450(3) 0.1028(5) 0.53362(15) 0.0440(9) Uani d . . . 1 . .
H H24A 0.085396 0.118703 0.499239 0.066000 Uiso calc U . R 1 . .
H H24B 0.100756 0.090341 0.570697 0.066000 Uiso calc U . R 1 . .
H H24C 0.193500 0.014281 0.526490 0.066000 Uiso calc U . R 1 . .
C C25 0.3453(3) 0.2609(5) 0.61394(15) 0.0469(10) Uani d . . . 1 . .
H H25A 0.397349 0.172860 0.615263 0.070000 Uiso calc U . R 1 . .
H H25B 0.291499 0.259374 0.648051 0.070000 Uiso calc U . R 1 . .
H H25C 0.397558 0.348738 0.616629 0.070000 Uiso calc U . R 1 . .
C C12 0.2828(4) 0.1689(4) 0.09764(17) 0.0476(10) Uani d . . . 1 . .
H H12 0.302438 0.071634 0.085888 0.057000 Uiso calc U . R 1 . .
C C13 0.1838(4) 0.2409(4) 0.06898(17) 0.0452(9) Uani d . . . 1 . .
H H13 0.135247 0.193620 0.037593 0.054000 Uiso calc U . R 1 . .
C C26 0.1553(4) 0.4349(5) 0.53783(18) 0.0529(10) Uani d . . . 1 . .
H H26A 0.209140 0.520482 0.544472 0.079000 Uiso calc U . R 1 . .
H H26B 0.094742 0.432080 0.569027 0.079000 Uiso calc U . R 1 . .
H H26C 0.112144 0.441898 0.497767 0.079000 Uiso calc U . R 1 . .

loop_
_atom_site_aniso_label
_atom_site_aniso_U_11
_atom_site_aniso_U_22
_atom_site_aniso_U_33
_atom_site_aniso_U_12
_atom_site_aniso_U_13
_atom_site_aniso_U_23
Si1 0.0330(5) 0.0467(6) 0.0229(5) 0.0041(4) 0.0073(4) 0.0008(4)
O1 0.0418(14) 0.0614(17) 0.0360(13) 0.0162(12) 0.0217(11) 0.0147(12)
N1 0.0320(14) 0.0448(17) 0.0284(14) 0.0093(12) 0.0122(11) 0.0105(12)
C5 0.0295(16) 0.0352(17) 0.0235(15) -0.0017(13) 0.0039(12) 0.0004(13)
C4 0.0256(15) 0.0335(17) 0.0276(16) 0.0004(13) 0.0056(12) 0.0030(13)
C9 0.0289(16) 0.0348(17) 0.0274(16) 0.0015(13) 0.0048(13) 0.0028(13)
C22 0.0323(17) 0.0360(18) 0.0247(16) 0.0020(13) 0.0001(13) 0.0039(13)
C10 0.0367(17) 0.0350(18) 0.0291(16) 0.0037(14) 0.0117(13) 0.0068(13)
C16 0.0265(15) 0.0392(18) 0.0289(16) 0.0068(13) 0.0024(12) 0.0028(14)
C3 0.0311(16) 0.0419(19) 0.0298(16) 0.0027(14) 0.0110(13) 0.0015(14)
C1 0.0325(17) 0.0378(18) 0.0284(16) 0.0075(14) 0.0080(13) 0.0071(13)
C8 0.0278(16) 0.0413(19) 0.0317(17) 0.0034(14) 0.0082(13) 0.0015(14)
C2 0.0329(17) 0.0407(19) 0.0331(17) 0.0092(14) 0.0097(14) 0.0047(14)
C23 0.0348(17) 0.0407(19) 0.0252(16) 0.0016(14) 0.0026(14) 0.0025(13)
C6 0.0380(18) 0.045(2) 0.0298(17) 0.0063(16) 0.0004(14) 0.0051(15)
C17 0.0415(19) 0.0412(19) 0.0311(17) 0.0035(16) 0.0055(14) 0.0038(15)
C15 0.0368(18) 0.0379(19) 0.0384(18) -0.0008(15) 0.0055(14) 0.0010(15)
C7 0.0305(17) 0.046(2) 0.0358(18) 0.0071(15) 0.0040(14) 0.0044(15)
C21 0.0414(19) 0.050(2) 0.0301(17) 0.0046(16) -0.0009(15) 0.0054(15)
C19 0.0384(19) 0.0357(19) 0.051(2) 0.0019(15) -0.0018(16) 0.0042(16)
C11 0.050(2) 0.042(2) 0.0337(18) 0.0051(17) 0.0105(16) 0.0052(15)
C20 0.042(2) 0.043(2) 0.042(2) 0.0026(16) -0.0055(16) -0.0064(16)
C18 0.048(2) 0.043(2) 0.0394(19) 0.0016(17) 0.0035(16) 0.0068(16)
C14 0.0398(19) 0.047(2) 0.044(2) -0.0034(16) 0.0009(16) 0.0040(17)
C24 0.0416(19) 0.061(2) 0.0303(17) 0.0001(17) 0.0070(15) 0.0026(16)
C25 0.038(2) 0.078(3) 0.0253(17) -0.0034(19) 0.0050(15) 0.0011(17)
C12 0.068(3) 0.0338(19) 0.043(2) -0.0005(18) 0.0159(19) 0.0020(16)
C13 0.055(2) 0.046(2) 0.0350(19) -0.0095(18) 0.0069(17) -0.0024(16)
C26 0.058(2) 0.057(2) 0.046(2) 0.014(2) 0.0193(18) 0.0049(19)

loop_
_atom_type_symbol
_atom_type_description
_atom_type_scat_dispersion_real
_atom_type_scat_dispersion_imag
_atom_type_scat_source
C C 0.0033 0.0016 'International Tables Vol C Tables 4.2.6.8 and 6.1.1.4'
H H 0.0000 0.0000 'International Tables Vol C Tables 4.2.6.8 and 6.1.1.4'
N N 0.0061 0.0033 'International Tables Vol C Tables 4.2.6.8 and 6.1.1.4'
O O 0.0106 0.0060 'International Tables Vol C Tables 4.2.6.8 and 6.1.1.4'
Si Si 0.0817 0.0704 'International Tables Vol C Tables 4.2.6.8 and 6.1.1.4'

loop_
_geom_angle_atom_site_label_1
_geom_angle_atom_site_label_2
_geom_angle_atom_site_label_3
_geom_angle_site_symmetry_1
_geom_angle_site_symmetry_3
_geom_angle
_geom_angle_publ_flag
C23 Si1 C25 . . 108.42(16) ?
C23 Si1 C26 . . 108.92(16) ?
C25 Si1 C26 . . 109.7(2) ?
C23 Si1 C24 . . 108.45(16) ?
C25 Si1 C24 . . 112.51(18) ?
C26 Si1 C24 . . 108.75(19) ?
O1 N1 C9 . . 119.5(3) ?
O1 N1 C1 . . 115.7(2) ?
C9 N1 C1 . . 124.8(2) ?
C6 C5 C4 . . 119.8(3) ?
C6 C5 C22 . . 119.9(3) ?
C4 C5 C22 . . 120.3(3) ?
C5 C4 C9 . . 118.3(3) ?
C5 C4 C3 . . 122.5(3) ?
C9 C4 C3 . . 119.1(3) ?
C8 C9 N1 . . 119.3(3) ?
C8 C9 C4 . . 121.5(3) ?
N1 C9 C4 . . 119.2(3) ?
C23 C22 C5 . . 178.8(3) ?
C11 C10 C15 . . 118.5(3) ?
C11 C10 C1 . . 122.0(3) ?
C15 C10 C1 . . 119.3(3) ?
C17 C16 C21 . . 119.1(3) ?
C17 C16 C1 . . 120.9(3) ?
C21 C16 C1 . . 119.8(3) ?
C2 C3 C4 . . 121.6(3) ?
C2 C3 H3 . . 119.200000 ?
C4 C3 H3 . . 119.200000 ?
C2 C1 N1 . . 110.4(2) ?
C2 C1 C10 . . 107.2(3) ?
N1 C1 C10 . . 109.0(3) ?
C2 C1 C16 . . 110.9(3) ?
N1 C1 C16 . . 105.6(3) ?
C10 C1 C16 . . 113.7(3) ?
C7 C8 C9 . . 118.8(3) ?
C7 C8 H8 . . 120.600000 ?
C9 C8 H8 . . 120.600000 ?
C3 C2 C1 . . 124.8(3) ?
C3 C2 H2 . . 117.600000 ?
C1 C2 H2 . . 117.600000 ?
C22 C23 Si1 . . 177.5(3) ?
C7 C6 C5 . . 120.4(3) ?
C7 C6 H6 . . 119.800000 ?
C5 C6 H6 . . 119.800000 ?
C16 C17 C18 . . 120.2(3) ?
C16 C17 H17 . . 119.900000 ?
C18 C17 H17 . . 119.900000 ?
C14 C15 C10 . . 120.8(3) ?
C14 C15 H15 . . 119.600000 ?
C10 C15 H15 . . 119.600000 ?
C8 C7 C6 . . 121.1(3) ?
C8 C7 H7 . . 119.500000 ?
C6 C7 H7 . . 119.500000 ?
C20 C21 C16 . . 120.6(3) ?
C20 C21 H21 . . 119.700000 ?
C16 C21 H21 . . 119.700000 ?
C20 C19 C18 . . 119.5(3) ?
C20 C19 H19 . . 120.300000 ?
C18 C19 H19 . . 120.300000 ?
C10 C11 C12 . . 120.9(4) ?
C10 C11 H11 . . 119.500000 ?
C12 C11 H11 . . 119.500000 ?
C21 C20 C19 . . 120.3(3) ?
C21 C20 H20 . . 119.800000 ?
C19 C20 H20 . . 119.800000 ?
C19 C18 C17 . . 120.3(3) ?
C19 C18 H18 . . 119.800000 ?
C17 C18 H18 . . 119.800000 ?
C15 C14 C13 . . 120.2(4) ?
C15 C14 H14 . . 119.900000 ?
C13 C14 H14 . . 119.900000 ?
Si1 C24 H24A . . 109.500000 ?
Si1 C24 H24B . . 109.500000 ?
H24A C24 H24B . . 109.500000 ?
Si1 C24 H24C . . 109.500000 ?
H24A C24 H24C . . 109.500000 ?
H24B C24 H24C . . 109.500000 ?
Si1 C25 H25A . . 109.500000 ?
Si1 C25 H25B . . 109.500000 ?
H25A C25 H25B . . 109.500000 ?
Si1 C25 H25C . . 109.500000 ?
H25A C25 H25C . . 109.500000 ?
H25B C25 H25C . . 109.500000 ?
C13 C12 C11 . . 120.3(4) ?
C13 C12 H12 . . 119.800000 ?
C11 C12 H12 . . 119.800000 ?
C12 C13 C14 . . 119.3(4) ?
C12 C13 H13 . . 120.400000 ?
C14 C13 H13 . . 120.400000 ?
Si1 C26 H26A . . 109.500000 ?
Si1 C26 H26B . . 109.500000 ?
H26A C26 H26B . . 109.500000 ?
Si1 C26 H26C . . 109.500000 ?
H26A C26 H26C . . 109.500000 ?
H26B C26 H26C . . 109.500000 ?

loop_
_geom_bond_atom_site_label_1
_geom_bond_atom_site_label_2
_geom_bond_site_symmetry_2
_geom_bond_distance
_geom_bond_publ_flag
Si1 C23 . 1.840(3) ?
Si1 C25 . 1.847(4) ?
Si1 C26 . 1.860(4) ?
Si1 C24 . 1.861(4) ?
O1 N1 . 1.283(3) ?
N1 C9 . 1.395(4) ?
N1 C1 . 1.505(4) ?
C5 C6 . 1.402(5) ?
C5 C4 . 1.402(4) ?
C5 C22 . 1.442(4) ?
C4 C9 . 1.414(4) ?
C4 C3 . 1.450(4) ?
C9 C8 . 1.393(5) ?
C22 C23 . 1.208(5) ?
C10 C11 . 1.386(5) ?
C10 C15 . 1.391(5) ?
C10 C1 . 1.534(5) ?
C16 C17 . 1.382(5) ?
C16 C21 . 1.391(5) ?
C16 C1 . 1.542(5) ?
C3 C2 . 1.327(5) ?
C3 H3 . 0.950000 ?
C1 C2 . 1.501(4) ?
C8 C7 . 1.383(5) ?
C8 H8 . 0.950000 ?
C2 H2 . 0.950000 ?
C6 C7 . 1.385(5) ?
C6 H6 . 0.950000 ?
C17 C18 . 1.388(5) ?
C17 H17 . 0.950000 ?
C15 C14 . 1.384(5) ?
C15 H15 . 0.950000 ?
C7 H7 . 0.950000 ?
C21 C20 . 1.378(5) ?
C21 H21 . 0.950000 ?
C19 C20 . 1.379(5) ?
C19 C18 . 1.384(5) ?
C19 H19 . 0.950000 ?
C11 C12 . 1.388(6) ?
C11 H11 . 0.950000 ?
C20 H20 . 0.950000 ?
C18 H18 . 0.950000 ?
C14 C13 . 1.391(5) ?
C14 H14 . 0.950000 ?
C24 H24A . 0.980000 ?
C24 H24B . 0.980000 ?
C24 H24C . 0.980000 ?
C25 H25A . 0.980000 ?
C25 H25B . 0.980000 ?
C25 H25C . 0.980000 ?
C12 C13 . 1.380(6) ?
C12 H12 . 0.950000 ?
C13 H13 . 0.950000 ?
C26 H26A . 0.980000 ?
C26 H26B . 0.980000 ?
C26 H26C . 0.980000 ?

loop_
_geom_torsion_atom_site_label_1
_geom_torsion_atom_site_label_2
_geom_torsion_atom_site_label_3
_geom_torsion_atom_site_label_4
_geom_torsion_site_symmetry_1
_geom_torsion_site_symmetry_2
_geom_torsion_site_symmetry_3
_geom_torsion_site_symmetry_4
_geom_torsion
_geom_torsion_publ_flag
C6 C5 C4 C9 . . . . -2.9(5) ?
C22 C5 C4 C9 . . . . 177.7(3) ?
C6 C5 C4 C3 . . . . 176.7(3) ?
C22 C5 C4 C3 . . . . -2.7(5) ?
O1 N1 C9 C8 . . . . -1.7(5) ?
C1 N1 C9 C8 . . . . 179.1(3) ?
O1 N1 C9 C4 . . . . 177.9(3) ?
C1 N1 C9 C4 . . . . -1.3(5) ?
C5 C4 C9 C8 . . . . 2.8(5) ?
C3 C4 C9 C8 . . . . -176.8(3) ?
C5 C4 C9 N1 . . . . -176.9(3) ?
C3 C4 C9 N1 . . . . 3.5(5) ?
C5 C4 C3 C2 . . . . 176.8(3) ?
C9 C4 C3 C2 . . . . -3.7(5) ?
O1 N1 C1 C2 . . . . 179.9(3) ?
C9 N1 C1 C2 . . . . -0.9(5) ?
O1 N1 C1 C10 . . . . 62.4(4) ?
C9 N1 C1 C10 . . . . -118.4(3) ?
O1 N1 C1 C16 . . . . -60.2(4) ?
C9 N1 C1 C16 . . . . 119.1(3) ?
C11 C10 C1 C2 . . . . -102.6(3) ?
C15 C10 C1 C2 . . . . 72.2(4) ?
C11 C10 C1 N1 . . . . 17.0(4) ?
C15 C10 C1 N1 . . . . -168.3(3) ?
C11 C10 C1 C16 . . . . 134.4(3) ?
C15 C10 C1 C16 . . . . -50.8(4) ?
C17 C16 C1 C2 . . . . -150.5(3) ?
C21 C16 C1 C2 . . . . 35.0(4) ?
C17 C16 C1 N1 . . . . 89.9(3) ?
C21 C16 C1 N1 . . . . -84.7(3) ?
C17 C16 C1 C10 . . . . -29.5(4) ?
C21 C16 C1 C10 . . . . 155.9(3) ?
N1 C9 C8 C7 . . . . 179.4(3) ?
C4 C9 C8 C7 . . . . -0.2(5) ?
C4 C3 C2 C1 . . . . 1.4(6) ?
N1 C1 C2 C3 . . . . 0.8(5) ?
C10 C1 C2 C3 . . . . 119.4(4) ?
C16 C1 C2 C3 . . . . -115.9(4) ?
C4 C5 C6 C7 . . . . 0.6(5) ?
C22 C5 C6 C7 . . . . 180.0(3) ?
C21 C16 C17 C18 . . . . 0.2(5) ?
C1 C16 C17 C18 . . . . -174.5(3) ?
C11 C10 C15 C14 . . . . -1.1(5) ?
C1 C10 C15 C14 . . . . -176.0(3) ?
C9 C8 C7 C6 . . . . -2.2(5) ?
C5 C6 C7 C8 . . . . 2.1(5) ?
C17 C16 C21 C20 . . . . -0.2(5) ?
C1 C16 C21 C20 . . . . 174.5(3) ?
C15 C10 C11 C12 . . . . 0.9(5) ?
C1 C10 C11 C12 . . . . 175.7(3) ?
C16 C21 C20 C19 . . . . -1.1(5) ?
C18 C19 C20 C21 . . . . 2.3(5) ?
C20 C19 C18 C17 . . . . -2.4(5) ?
C16 C17 C18 C19 . . . . 1.1(5) ?
C10 C15 C14 C13 . . . . 0.8(5) ?
C10 C11 C12 C13 . . . . -0.4(5) ?
C11 C12 C13 C14 . . . . 0.1(5) ?
C15 C14 C13 C12 . . . . -0.3(5) ?
